data_7235716
loop_
_publ_author_name
'Kumar, Navnita'
'Khullar, Sadhika'
'Mandal, Sanjay K.'

_publ_section_title
;
 A homochiral luminescent compound with four-fold symmetry as a potential
 chemosensor for nitroanilines
;
_journal_issue 88
_journal_name_full 'RSC Adv.'
_journal_page_first 47249
_journal_paper_doi 10.1039/C4RA08386E
_journal_volume 4
_journal_year 2014
_chemical_formula_moiety 'C84 H88 N8 Cu2 O22 S4, 2(H2 O)'
_chemical_formula_sum 'C84 H92 Cu2 N8 O24 S4'
_chemical_formula_weight 1852.98
_chemical_name_common {Cu2(HTyr-N-Dan)4(H2O)2].2(H2O)
_space_group_crystal_system tetragonal
_space_group_IT_number 79
_space_group_name_Hall 'I 4'
_space_group_name_H-M_alt 'I 4'
_atom_sites_solution_hydrogens geom
_atom_sites_solution_primary direct
_atom_sites_solution_secondary difmap
_cell_angle_alpha 90
_cell_angle_beta 90
_cell_angle_gamma 90
_cell_formula_units_Z 2
_cell_length_a 20.3483(8)
_cell_length_b 20.3483(8)
_cell_length_c 11.0831(5)
_cell_measurement_reflns_used 124
_cell_measurement_temperature 296.(2)
_cell_measurement_theta_max 20.0076
_cell_measurement_theta_min 4.1602
_cell_volume 4589.0(3)
_computing_cell_refinement 'SAINT V8.30C (Bruker AXS Inc., 2013)'
_computing_data_collection 'APEX2 V2011.4-1 (Bruker AXS)'
_computing_data_reduction 'SAINT V8.30C (Bruker AXS Inc., 2013)'
_computing_molecular_graphics 'SHELXTL (Bruker AXS)'
_computing_publication_material 'SHELXTL (Bruker AXS)'
_computing_structure_refinement 'SHELXL-2013 (Sheldrick, 2013)'
_computing_structure_solution 'SHELXS-97 (Sheldrick, 2008)'
_diffrn_ambient_temperature 296.(2)
_diffrn_detector_area_resol_mean 8.3333
_diffrn_measured_fraction_theta_full 1.000
_diffrn_measured_fraction_theta_max 1.000
_diffrn_measurement_device_type 'Bruker Kappa Apex II'
_diffrn_measurement_method 'Phi and Omega Scan'
_diffrn_radiation_monochromator Graphite
_diffrn_radiation_type 'Mo k\a'
_diffrn_radiation_wavelength 0.71073
_diffrn_reflns_av_R_equivalents 0.0423
_diffrn_reflns_av_sigmaI/netI 0.0497
_diffrn_reflns_limit_h_max 24
_diffrn_reflns_limit_h_min -23
_diffrn_reflns_limit_k_max 24
_diffrn_reflns_limit_k_min -23
_diffrn_reflns_limit_l_max 12
_diffrn_reflns_limit_l_min -13
_diffrn_reflns_number 15737
_diffrn_reflns_theta_full 25.02
_diffrn_reflns_theta_max 25.02
_diffrn_reflns_theta_min 1.42
_diffrn_source 'Sealed Tube'
_diffrn_source_type 'Fine Focus'
_exptl_absorpt_coefficient_mu 0.630
_exptl_absorpt_correction_T_max 0.7452
_exptl_absorpt_correction_T_min 0.6831
_exptl_absorpt_correction_type multi-scan
_exptl_absorpt_process_details 'SADABS V2012/1 (Bruker AXS Inc.)'
_exptl_crystal_colour green
_exptl_crystal_density_diffrn 1.338
_exptl_crystal_density_method 'not measured'
_exptl_crystal_description block
_exptl_crystal_F_000 1924
_exptl_crystal_size_max 0.200
_exptl_crystal_size_mid 0.150
_exptl_crystal_size_min 0.100
_refine_diff_density_max 0.526
_refine_diff_density_min -0.315
_refine_ls_abs_structure_details 'Flack H D (1983), Acta Cryst. A39, 876-881'
_refine_ls_abs_structure_Flack 0.03(2)
_refine_ls_extinction_method none
_refine_ls_goodness_of_fit_ref 1.017
_refine_ls_hydrogen_treatment mixed
_refine_ls_matrix_type full
_refine_ls_number_parameters 279
_refine_ls_number_reflns 4021
_refine_ls_number_restraints 1
_refine_ls_restrained_S_all 1.017
_refine_ls_R_factor_all 0.0770
_refine_ls_R_factor_gt 0.0540
_refine_ls_shift/su_max 0.001
_refine_ls_shift/su_mean 0.000
_refine_ls_structure_factor_coef Fsqd
_refine_ls_weighting_details 'calc w=1/[\s^2^(Fo^2^)+(0.1000P)^2^+0.0000P] where P=(Fo^2^+2Fc^2^)/3'
_refine_ls_weighting_scheme calc
_refine_ls_wR_factor_gt 0.1467
_refine_ls_wR_factor_ref 0.1693
_reflns_number_gt 3051
_reflns_number_total 4021
_reflns_threshold_expression >2sigma(I)
_cod_data_source_file c4ra08386e2.cif
_cod_data_source_block I
_cod_database_code 7235716

loop_
_space_group_symop_operation_xyz
'x, y, z'
'-x, -y, z'
'-y, x, z'
'y, -x, z'
'x+1/2, y+1/2, z+1/2'
'-x+1/2, -y+1/2, z+1/2'
'-y+1/2, x+1/2, z+1/2'
'y+1/2, -x+1/2, z+1/2'

loop_
_atom_site_type_symbol
_atom_site_label
_atom_site_fract_x
_atom_site_fract_y
_atom_site_fract_z
_atom_site_U_iso_or_equiv
_atom_site_adp_type
_atom_site_calc_flag
_atom_site_refinement_flags
_atom_site_occupancy
Cu Cu1 1.0 1.0 0.35977(9) 0.0464(3) Uani d S 1
Cu Cu2 1.0 1.0 0.12171(9) 0.0517(4) Uani d S 1
S S1 0.98607(7) 0.73386(8) 0.3778(2) 0.0845(6) Uani d . 1
O O1 1.0 1.0 0.5520(9) 0.117(4) Uani d S 1
O O2 1.0 1.0 -0.0733(10) 0.117(4) Uani d S 1
O O3 0.9662(2) 0.90996(18) 0.1409(4) 0.0639(11) Uani d . 1
O O4 0.9640(2) 0.91174(19) 0.3428(5) 0.0702(12) Uani d . 1
O O5 1.0410(2) 0.7506(3) 0.3028(6) 0.119(2) Uani d . 1
O O6 0.9954(3) 0.7274(3) 0.5047(6) 0.111(2) Uani d . 1
O O7 0.7078(3) 0.5897(2) 0.1539(6) 0.1035(17) Uani d . 1
H H7 0.7246 0.5668 0.1015 0.155 Uiso calc R 1
O O8 0.5834(7) 0.6260(7) 0.0792(13) 0.139(5) Uiso d PG 0.5
N N1 0.9262(2) 0.7861(2) 0.3585(5) 0.0705(12) Uani d . 1
H H1 0.899 0.794 0.416 0.085 Uiso calc R 1
N N2 0.8023(5) 0.4749(3) 0.3126(7) 0.124(3) Uani d . 1
C C1 0.9538(2) 0.8857(2) 0.2422(7) 0.0558(11) Uani d . 1
C C2 0.9194(2) 0.8193(2) 0.2427(7) 0.0603(12) Uani d . 1
H H2 0.9391 0.7916 0.18 0.072 Uiso calc R 1
C C3 0.8467(3) 0.8297(3) 0.2122(6) 0.0718(18) Uani d . 1
H H3A 0.8266 0.8556 0.2758 0.086 Uiso calc R 1
H H3B 0.8436 0.8548 0.138 0.086 Uiso calc R 1
C C4 0.8085(3) 0.7665(2) 0.1976(5) 0.0594(14) Uani d . 1
C C5 0.7605(3) 0.7481(3) 0.2786(8) 0.087(2) Uani d . 1
H H5 0.7496 0.7752 0.3432 0.105 Uiso calc R 1
C C6 0.7283(3) 0.6880(3) 0.2622(9) 0.089(2) Uani d . 1
H H6 0.6968 0.6744 0.3178 0.107 Uiso calc R 1
C C7 0.7427(3) 0.6487(3) 0.1643(7) 0.0729(17) Uani d . 1
C C8 0.7882(4) 0.6670(4) 0.0870(7) 0.087(2) Uani d . 1
H H8 0.7984 0.6407 0.021 0.105 Uiso calc R 1
C C9 0.8205(4) 0.7252(3) 0.1045(7) 0.088(2) Uani d . 1
H H9 0.8526 0.7371 0.049 0.106 Uiso calc R 1
C C10 0.9541(3) 0.6588(3) 0.3205(6) 0.0744(19) Uani d . 1
C C11 0.9811(4) 0.6351(4) 0.2162(8) 0.100(3) Uani d . 1
H H11 1.0172 0.6564 0.1824 0.12 Uiso calc R 1
C C12 0.9553(6) 0.5799(4) 0.1600(8) 0.134(4) Uani d . 1
H H12 0.9737 0.5647 0.0884 0.161 Uiso calc R 1
C C13 0.9053(5) 0.5491(3) 0.2076(6) 0.104(3) Uani d . 1
H H13 0.8877 0.5128 0.1681 0.124 Uiso calc R 1
C C14 0.8774(3) 0.5700(3) 0.3185(5) 0.0689(16) Uani d . 1
C C15 0.8992(3) 0.6277(2) 0.3755(5) 0.0594(13) Uani d . 1
C C16 0.8659(3) 0.6509(3) 0.4768(5) 0.0671(15) Uani d . 1
H H16 0.8809 0.6883 0.5167 0.081 Uiso calc R 1
C C17 0.8113(3) 0.6187(3) 0.5176(7) 0.0782(17) Uani d . 1
H H17 0.7883 0.6351 0.5835 0.094 Uiso calc R 1
C C18 0.7902(4) 0.5622(4) 0.4616(9) 0.090(2) Uani d . 1
H H18 0.7522 0.542 0.4897 0.108 Uiso calc R 1
C C19 0.8217(4) 0.5354(3) 0.3695(7) 0.089(2) Uani d . 1
C C20 0.8550(5) 0.4211(6) 0.3260(10) 0.138(4) Uiso d . 1
H H20A 0.8557 0.4056 0.4078 0.208 Uiso calc R 1
H H20B 0.8973 0.4389 0.3056 0.208 Uiso calc R 1
H H20C 0.845 0.3852 0.2728 0.208 Uiso calc R 1
C C21 0.7376(5) 0.4547(5) 0.3273(14) 0.180(6) Uani d . 1
H H21A 0.7326 0.434 0.4047 0.27 Uiso calc R 1
H H21B 0.7264 0.4239 0.265 0.27 Uiso calc R 1
H H21C 0.709 0.4921 0.3226 0.27 Uiso calc R 1

loop_
_atom_site_aniso_label
_atom_site_aniso_U_11
_atom_site_aniso_U_22
_atom_site_aniso_U_33
_atom_site_aniso_U_12
_atom_site_aniso_U_13
_atom_site_aniso_U_23
Cu1 0.0461(4) 0.0461(4) 0.0470(7) 0 0 0
Cu2 0.0536(5) 0.0536(5) 0.0478(8) 0 0 0
S1 0.0573(8) 0.0720(9) 0.1242(16) -0.0058(7) -0.0228(10) 0.0314(10)
O1 0.150(7) 0.150(7) 0.050(6) 0 0 0
O2 0.152(7) 0.152(7) 0.047(6) 0 0 0
O3 0.080(3) 0.054(2) 0.059(3) -0.0071(18) -0.006(2) -0.001(2)
O4 0.075(3) 0.054(2) 0.081(3) -0.0118(19) -0.011(3) 0.003(2)
O5 0.054(3) 0.110(4) 0.192(6) -0.005(3) 0.000(3) 0.061(4)
O6 0.114(4) 0.104(4) 0.114(4) -0.032(3) -0.054(3) 0.031(3)
O7 0.098(4) 0.066(3) 0.146(5) -0.026(2) -0.001(3) -0.015(3)
N1 0.065(3) 0.057(2) 0.089(3) -0.005(2) -0.013(3) 0.007(3)
N2 0.178(8) 0.077(4) 0.119(6) -0.027(5) -0.048(5) 0.019(4)
C1 0.049(2) 0.046(2) 0.072(3) 0.0000(18) -0.011(4) -0.003(4)
C2 0.056(3) 0.044(2) 0.080(3) 0.002(2) -0.019(4) 0.004(3)
C3 0.073(4) 0.049(3) 0.094(5) 0.004(3) -0.018(3) -0.001(3)
C4 0.046(3) 0.047(3) 0.085(4) 0.002(2) -0.015(3) 0.000(2)
C5 0.065(4) 0.069(4) 0.128(6) 0.005(3) 0.010(4) -0.022(4)
C6 0.055(3) 0.077(4) 0.135(7) -0.006(3) 0.024(4) 0.004(4)
C7 0.059(3) 0.060(4) 0.100(5) -0.006(3) -0.007(3) -0.014(3)
C8 0.102(5) 0.082(5) 0.077(4) -0.021(4) 0.003(4) -0.018(3)
C9 0.113(5) 0.075(4) 0.076(4) -0.037(4) 0.020(4) -0.009(4)
C10 0.057(3) 0.069(4) 0.097(5) 0.014(3) 0.003(3) 0.026(3)
C11 0.096(5) 0.087(5) 0.117(7) 0.022(4) 0.045(5) 0.039(5)
C12 0.236(12) 0.057(4) 0.108(7) 0.028(6) 0.060(7) 0.011(4)
C13 0.182(9) 0.058(4) 0.071(6) 0.010(5) 0.018(5) 0.010(3)
C14 0.094(4) 0.046(3) 0.067(4) 0.004(3) -0.002(3) 0.010(3)
C15 0.065(3) 0.046(3) 0.067(3) 0.010(2) 0.003(3) 0.014(3)
C16 0.075(4) 0.059(3) 0.068(4) 0.000(3) 0.005(3) 0.000(3)
C17 0.081(4) 0.064(4) 0.090(4) 0.008(3) 0.016(4) 0.010(3)
C18 0.075(4) 0.086(5) 0.108(6) -0.017(4) -0.002(4) 0.026(5)
C19 0.120(6) 0.068(4) 0.077(4) -0.023(4) -0.027(5) 0.018(4)
C21 0.160(10) 0.109(7) 0.270(17) -0.077(7) -0.088(10) 0.041(8)

loop_
_atom_type_symbol
_atom_type_description
_atom_type_scat_dispersion_real
_atom_type_scat_dispersion_imag
_atom_type_scat_source
C C 0.0033 0.0016 'International Tables Vol C Tables 4.2.6.8 and 6.1.1.4'
H H 0.0000 0.0000 'International Tables Vol C Tables 4.2.6.8 and 6.1.1.4'
N N 0.0061 0.0033 'International Tables Vol C Tables 4.2.6.8 and 6.1.1.4'
O O 0.0106 0.0060 'International Tables Vol C Tables 4.2.6.8 and 6.1.1.4'
S S 0.1246 0.1234 'International Tables Vol C Tables 4.2.6.8 and 6.1.1.4'
Cu Cu 0.3201 1.2651 'International Tables Vol C Tables 4.2.6.8 and 6.1.1.4'

loop_
_geom_angle_atom_site_label_1
_geom_angle_atom_site_label_2
_geom_angle_atom_site_label_3
_geom_angle_site_symmetry_1
_geom_angle_site_symmetry_3
_geom_angle
O4 Cu1 O4 2_775 4_575 89.47(3)
O4 Cu1 O4 2_775 3_755 89.47(3)
O4 Cu1 O4 4_575 3_755 168.9(3)
O4 Cu1 O4 2_775 . 168.9(3)
O4 Cu1 O4 4_575 . 89.47(3)
O4 Cu1 O4 3_755 . 89.47(3)
O4 Cu1 O1 2_775 . 95.53(15)
O4 Cu1 O1 4_575 . 95.53(15)
O4 Cu1 O1 3_755 . 95.53(15)
O4 Cu1 O1 . . 95.53(15)
O4 Cu1 Cu2 2_775 . 84.47(15)
O4 Cu1 Cu2 4_575 . 84.47(15)
O4 Cu1 Cu2 3_755 . 84.47(15)
O4 Cu1 Cu2 . . 84.47(15)
O1 Cu1 Cu2 . . 180.000(2)
O3 Cu2 O3 2_775 3_755 89.33(3)
O3 Cu2 O3 2_775 4_575 89.33(3)
O3 Cu2 O3 3_755 4_575 167.6(3)
O3 Cu2 O3 2_775 . 167.6(3)
O3 Cu2 O3 3_755 . 89.33(3)
O3 Cu2 O3 4_575 . 89.33(3)
O3 Cu2 O2 2_775 . 96.21(13)
O3 Cu2 O2 3_755 . 96.21(13)
O3 Cu2 O2 4_575 . 96.21(13)
O3 Cu2 O2 . . 96.21(13)
O3 Cu2 Cu1 2_775 . 83.79(13)
O3 Cu2 Cu1 3_755 . 83.79(13)
O3 Cu2 Cu1 4_575 . 83.79(13)
O3 Cu2 Cu1 . . 83.79(13)
O2 Cu2 Cu1 . . 180.000(2)
O6 S1 O5 . . 119.3(4)
O6 S1 N1 . . 106.8(4)
O5 S1 N1 . . 110.6(3)
O6 S1 C10 . . 108.8(3)
O5 S1 C10 . . 106.4(4)
N1 S1 C10 . . 103.9(3)
C1 O3 Cu2 . . 122.3(3)
C1 O4 Cu1 . . 122.6(4)
C7 O7 H7 . . 109.5
C2 N1 S1 . . 119.2(4)
C2 N1 H1 . . 120.4
S1 N1 H1 . . 120.4
C21 N2 C19 . . 117.5(10)
C21 N2 C20 . . 116.0(8)
C19 N2 C20 . . 112.0(7)
O3 C1 O4 . . 126.7(4)
O3 C1 C2 . . 116.5(6)
O4 C1 C2 . . 116.7(6)
N1 C2 C1 . . 111.7(5)
N1 C2 C3 . . 110.5(5)
C1 C2 C3 . . 108.7(4)
N1 C2 H2 . . 108.6
C1 C2 H2 . . 108.6
C3 C2 H2 . . 108.6
C4 C3 C2 . . 113.7(4)
C4 C3 H3A . . 108.8
C2 C3 H3A . . 108.8
C4 C3 H3B . . 108.8
C2 C3 H3B . . 108.8
H3A C3 H3B . . 107.7
C9 C4 C5 . . 117.1(5)
C9 C4 C3 . . 121.2(6)
C5 C4 C3 . . 121.7(6)
C4 C5 C6 . . 119.0(7)
C4 C5 H5 . . 120.5
C6 C5 H5 . . 120.5
C7 C6 C5 . . 120.6(7)
C7 C6 H6 . . 119.7
C5 C6 H6 . . 119.7
C8 C7 C6 . . 119.8(6)
C8 C7 O7 . . 123.2(6)
C6 C7 O7 . . 117.0(6)
C7 C8 C9 . . 119.4(6)
C7 C8 H8 . . 120.3
C9 C8 H8 . . 120.3
C4 C9 C8 . . 124.1(6)
C4 C9 H9 . . 118.0
C8 C9 H9 . . 118.0
C11 C10 C15 . . 121.5(7)
C11 C10 S1 . . 117.2(5)
C15 C10 S1 . . 121.1(5)
C10 C11 C12 . . 120.8(7)
C10 C11 H11 . . 119.6
C12 C11 H11 . . 119.6
C13 C12 C11 . . 120.1(8)
C13 C12 H12 . . 119.9
C11 C12 H12 . . 119.9
C12 C13 C14 . . 121.2(8)
C12 C13 H13 . . 119.4
C14 C13 H13 . . 119.4
C15 C14 C13 . . 120.8(6)
C15 C14 C19 . . 118.6(6)
C13 C14 C19 . . 120.3(7)
C16 C15 C14 . . 119.4(5)
C16 C15 C10 . . 125.2(5)
C14 C15 C10 . . 115.3(5)
C17 C16 C15 . . 119.9(6)
C17 C16 H16 . . 120.1
C15 C16 H16 . . 120.1
C16 C17 C18 . . 120.4(7)
C16 C17 H17 . . 119.8
C18 C17 H17 . . 119.8
C19 C18 C17 . . 122.8(7)
C19 C18 H18 . . 118.6
C17 C18 H18 . . 118.6
C18 C19 N2 . . 123.9(8)
C18 C19 C14 . . 118.6(6)
N2 C19 C14 . . 117.4(8)
N2 C20 H20A . . 109.5
N2 C20 H20B . . 109.5
H20A C20 H20B . . 109.5
N2 C20 H20C . . 109.5
H20A C20 H20C . . 109.5
H20B C20 H20C . . 109.5
N2 C21 H21A . . 109.5
N2 C21 H21B . . 109.5
H21A C21 H21B . . 109.5
N2 C21 H21C . . 109.5
H21A C21 H21C . . 109.5
H21B C21 H21C . . 109.5

loop_
_geom_bond_atom_site_label_1
_geom_bond_atom_site_label_2
_geom_bond_site_symmetry_2
_geom_bond_distance
Cu1 O4 2_775 1.949(4)
Cu1 O4 4_575 1.949(4)
Cu1 O4 3_755 1.949(4)
Cu1 O4 . 1.949(4)
Cu1 O1 . 2.130(10)
Cu1 Cu2 . 2.6384(14)
Cu2 O3 2_775 1.968(4)
Cu2 O3 3_755 1.968(4)
Cu2 O3 4_575 1.968(4)
Cu2 O3 . 1.968(4)
Cu2 O2 . 2.161(11)
S1 O6 . 1.426(6)
S1 O5 . 1.433(6)
S1 N1 . 1.631(5)
S1 C10 . 1.777(7)
O3 C1 . 1.252(7)
O4 C1 . 1.252(8)
O7 C7 . 1.400(7)
O7 H7 . 0.82
N1 C2 . 1.457(9)
N1 H1 . 0.86
N2 C21 . 1.390(13)
N2 C19 . 1.438(9)
N2 C20 . 1.540(13)
C1 C2 . 1.523(6)
C2 C3 . 1.531(7)
C2 H2 . 0.98
C3 C4 . 1.511(8)
C3 H3A . 0.97
C3 H3B . 0.97
C4 C9 . 1.353(9)
C4 C5 . 1.380(10)
C5 C6 . 1.400(10)
C5 H5 . 0.93
C6 C7 . 1.379(11)
C6 H6 . 0.93
C7 C8 . 1.316(9)
C8 C9 . 1.367(9)
C8 H8 . 0.93
C9 H9 . 0.93
C10 C11 . 1.367(10)
C10 C15 . 1.421(8)
C11 C12 . 1.389(12)
C11 H11 . 0.93
C12 C13 . 1.307(13)
C12 H12 . 0.93
C13 C14 . 1.420(9)
C13 H13 . 0.93
C14 C15 . 1.406(8)
C14 C19 . 1.447(10)
C15 C16 . 1.394(8)
C16 C17 . 1.367(8)
C16 H16 . 0.93
C17 C18 . 1.374(10)
C17 H17 . 0.93
C18 C19 . 1.324(11)
C18 H18 . 0.93
C20 H20A . 0.96
C20 H20B . 0.96
C20 H20C . 0.96
C21 H21A . 0.96
C21 H21B . 0.96
C21 H21C . 0.96
